data_7130244
loop_
_publ_author_name
'Yox, Philip'
'Porter, Andrew P.'
'Dorn, Rick W.'
'Kyveryga, Victoria'
'Rossini, Aaron J.'
'Kovnir, Kirill'

_publ_section_title
;
 Semiconducting silicon--phosphorus frameworks for caging exotic
 polycations
;
_journal_name_full 'Chemical Communications'
_journal_paper_doi 10.1039/D2CC02304K
_journal_year 2022
_chemical_formula_sum 'Ba6 Cl P20 Rb Si12'
_chemical_formula_weight 1901.44
_space_group_crystal_system cubic
_space_group_IT_number 225
_space_group_name_Hall '-F 4 2 3'
_space_group_name_H-M_alt 'F m -3 m'
_audit_creation_method SHELXL-2018/3
_audit_update_record
;
2022-04-22 deposited with the CCDC.	2022-06-02 downloaded from the CCDC.
;
_cell_angle_alpha 90.00(3)
_cell_angle_beta 90.00(3)
_cell_angle_gamma 90.00(3)
_cell_formula_units_Z 4
_cell_length_a 15.757(3)
_cell_length_b 15.757(3)
_cell_length_c 15.757(3)
_cell_measurement_reflns_used 8594
_cell_measurement_temperature 100(2)
_cell_measurement_theta_max 33.1
_cell_measurement_theta_min 2.24
_cell_volume 3912.2(13)
_computing_structure_refinement 'SHELXL-2018/3 (Sheldrick, 2018)'
_computing_structure_solution 'SHELXT 2014/5 (Sheldrick, 2014)'
_diffrn_ambient_temperature 100(2)
_diffrn_measured_fraction_theta_full 1.000
_diffrn_measured_fraction_theta_max 1.000
_diffrn_measurement_device_type 'Bruker Venture D8 Photon CMOS detector'
_diffrn_measurement_method 'profile data from \w scans'
_diffrn_radiation_type MoK\a
_diffrn_radiation_wavelength 0.71073
_diffrn_reflns_av_R_equivalents 0.0274
_diffrn_reflns_av_unetI/netI 0.0106
_diffrn_reflns_Laue_measured_fraction_full 1.000
_diffrn_reflns_Laue_measured_fraction_max 1.000
_diffrn_reflns_limit_h_max 24
_diffrn_reflns_limit_h_min -12
_diffrn_reflns_limit_k_max 24
_diffrn_reflns_limit_k_min -14
_diffrn_reflns_limit_l_max 21
_diffrn_reflns_limit_l_min -19
_diffrn_reflns_number 8594
_diffrn_reflns_point_group_measured_fraction_full 1.000
_diffrn_reflns_point_group_measured_fraction_max 1.000
_diffrn_reflns_theta_full 25.242
_diffrn_reflns_theta_max 33.121
_diffrn_reflns_theta_min 2.239
_diffrn_source 'fine focus sealed tube'
_exptl_absorpt_coefficient_mu 8.445
_exptl_absorpt_correction_T_max 0.75
_exptl_absorpt_correction_T_min 0.57
_exptl_absorpt_correction_type multi-scan
_exptl_absorpt_process_details SADABS
_exptl_crystal_colour 'translucent red'
_exptl_crystal_density_diffrn 3.228
_exptl_crystal_description block
_exptl_crystal_F_000 3432
_exptl_crystal_size_max 0.067
_exptl_crystal_size_mid 0.058
_exptl_crystal_size_min 0.050
_refine_diff_density_max 0.369
_refine_diff_density_min -0.667
_refine_diff_density_rms 0.131
_refine_ls_extinction_method none
_refine_ls_goodness_of_fit_ref 1.387
_refine_ls_hydrogen_treatment undef
_refine_ls_matrix_type full
_refine_ls_number_parameters 22
_refine_ls_number_reflns 434
_refine_ls_number_restraints 3
_refine_ls_restrained_S_all 1.383
_refine_ls_R_factor_all 0.0121
_refine_ls_R_factor_gt 0.0114
_refine_ls_shift/su_max 0.002
_refine_ls_shift/su_mean 0.001
_refine_ls_structure_factor_coef Fsqd
_refine_ls_weighting_details 'w=1/[\s^2^(Fo^2^)+(0.0074P)^2^+7.2295P] where P=(Fo^2^+2Fc^2^)/3'
_refine_ls_weighting_scheme calc
_refine_ls_wR_factor_gt 0.0239
_refine_ls_wR_factor_ref 0.0240
_reflns_Friedel_coverage 0.000
_reflns_number_gt 423
_reflns_number_total 434
_reflns_threshold_expression 'I > 2\s(I)'
_cod_data_source_file d2cc02304k2.cif
_cod_data_source_block PY662_aMixed
_cod_depositor_comments
;
The following automatic conversions were performed:

data item '_exptl_absorpt_correction_type' value 'multi scan' was
changed to 'multi-scan' in accordance with the
/home/data/users/saulius/crontab/automatic-downloads/rss-feeds/RSC/lib/dictionaries/cif_core.dic
dictionary named 'cif_core.dic' version 2.4.2 last updated on
2011-04-26.

Automatic conversion script
Id: cif_fix_values 7556 2019-12-06 15:28:31Z antanas 
;
_cod_original_cell_volume 3912(2)
_cod_database_code 7130244
_shelx_shelxl_version_number 2018/3
_shelx_space_group_comment
;
The symmetry employed for this shelxl refinement is uniquely defined
by the following loop, which should always be used as a source of
symmetry information in preference to the above space-group names.
They are only intended as comments.
;

loop_
_space_group_symop_operation_xyz
'x, y, z'
'-x, -y, z'
'-x, y, -z'
'x, -y, -z'
'z, x, y'
'z, -x, -y'
'-z, -x, y'
'-z, x, -y'
'y, z, x'
'-y, z, -x'
'y, -z, -x'
'-y, -z, x'
'y, x, -z'
'-y, -x, -z'
'y, -x, z'
'-y, x, z'
'x, z, -y'
'-x, z, y'
'-x, -z, -y'
'x, -z, y'
'z, y, -x'
'z, -y, x'
'-z, y, x'
'-z, -y, -x'
'x, y+1/2, z+1/2'
'-x, -y+1/2, z+1/2'
'-x, y+1/2, -z+1/2'
'x, -y+1/2, -z+1/2'
'z, x+1/2, y+1/2'
'z, -x+1/2, -y+1/2'
'-z, -x+1/2, y+1/2'
'-z, x+1/2, -y+1/2'
'y, z+1/2, x+1/2'
'-y, z+1/2, -x+1/2'
'y, -z+1/2, -x+1/2'
'-y, -z+1/2, x+1/2'
'y, x+1/2, -z+1/2'
'-y, -x+1/2, -z+1/2'
'y, -x+1/2, z+1/2'
'-y, x+1/2, z+1/2'
'x, z+1/2, -y+1/2'
'-x, z+1/2, y+1/2'
'-x, -z+1/2, -y+1/2'
'x, -z+1/2, y+1/2'
'z, y+1/2, -x+1/2'
'z, -y+1/2, x+1/2'
'-z, y+1/2, x+1/2'
'-z, -y+1/2, -x+1/2'
'x+1/2, y, z+1/2'
'-x+1/2, -y, z+1/2'
'-x+1/2, y, -z+1/2'
'x+1/2, -y, -z+1/2'
'z+1/2, x, y+1/2'
'z+1/2, -x, -y+1/2'
'-z+1/2, -x, y+1/2'
'-z+1/2, x, -y+1/2'
'y+1/2, z, x+1/2'
'-y+1/2, z, -x+1/2'
'y+1/2, -z, -x+1/2'
'-y+1/2, -z, x+1/2'
'y+1/2, x, -z+1/2'
'-y+1/2, -x, -z+1/2'
'y+1/2, -x, z+1/2'
'-y+1/2, x, z+1/2'
'x+1/2, z, -y+1/2'
'-x+1/2, z, y+1/2'
'-x+1/2, -z, -y+1/2'
'x+1/2, -z, y+1/2'
'z+1/2, y, -x+1/2'
'z+1/2, -y, x+1/2'
'-z+1/2, y, x+1/2'
'-z+1/2, -y, -x+1/2'
'x+1/2, y+1/2, z'
'-x+1/2, -y+1/2, z'
'-x+1/2, y+1/2, -z'
'x+1/2, -y+1/2, -z'
'z+1/2, x+1/2, y'
'z+1/2, -x+1/2, -y'
'-z+1/2, -x+1/2, y'
'-z+1/2, x+1/2, -y'
'y+1/2, z+1/2, x'
'-y+1/2, z+1/2, -x'
'y+1/2, -z+1/2, -x'
'-y+1/2, -z+1/2, x'
'y+1/2, x+1/2, -z'
'-y+1/2, -x+1/2, -z'
'y+1/2, -x+1/2, z'
'-y+1/2, x+1/2, z'
'x+1/2, z+1/2, -y'
'-x+1/2, z+1/2, y'
'-x+1/2, -z+1/2, -y'
'x+1/2, -z+1/2, y'
'z+1/2, y+1/2, -x'
'z+1/2, -y+1/2, x'
'-z+1/2, y+1/2, x'
'-z+1/2, -y+1/2, -x'
'-x, -y, -z'
'x, y, -z'
'x, -y, z'
'-x, y, z'
'-z, -x, -y'
'-z, x, y'
'z, x, -y'
'z, -x, y'
'-y, -z, -x'
'y, -z, x'
'-y, z, x'
'y, z, -x'
'-y, -x, z'
'y, x, z'
'-y, x, -z'
'y, -x, -z'
'-x, -z, y'
'x, -z, -y'
'x, z, y'
'-x, z, -y'
'-z, -y, x'
'-z, y, -x'
'z, -y, -x'
'z, y, x'
'-x, -y+1/2, -z+1/2'
'x, y+1/2, -z+1/2'
'x, -y+1/2, z+1/2'
'-x, y+1/2, z+1/2'
'-z, -x+1/2, -y+1/2'
'-z, x+1/2, y+1/2'
'z, x+1/2, -y+1/2'
'z, -x+1/2, y+1/2'
'-y, -z+1/2, -x+1/2'
'y, -z+1/2, x+1/2'
'-y, z+1/2, x+1/2'
'y, z+1/2, -x+1/2'
'-y, -x+1/2, z+1/2'
'y, x+1/2, z+1/2'
'-y, x+1/2, -z+1/2'
'y, -x+1/2, -z+1/2'
'-x, -z+1/2, y+1/2'
'x, -z+1/2, -y+1/2'
'x, z+1/2, y+1/2'
'-x, z+1/2, -y+1/2'
'-z, -y+1/2, x+1/2'
'-z, y+1/2, -x+1/2'
'z, -y+1/2, -x+1/2'
'z, y+1/2, x+1/2'
'-x+1/2, -y, -z+1/2'
'x+1/2, y, -z+1/2'
'x+1/2, -y, z+1/2'
'-x+1/2, y, z+1/2'
'-z+1/2, -x, -y+1/2'
'-z+1/2, x, y+1/2'
'z+1/2, x, -y+1/2'
'z+1/2, -x, y+1/2'
'-y+1/2, -z, -x+1/2'
'y+1/2, -z, x+1/2'
'-y+1/2, z, x+1/2'
'y+1/2, z, -x+1/2'
'-y+1/2, -x, z+1/2'
'y+1/2, x, z+1/2'
'-y+1/2, x, -z+1/2'
'y+1/2, -x, -z+1/2'
'-x+1/2, -z, y+1/2'
'x+1/2, -z, -y+1/2'
'x+1/2, z, y+1/2'
'-x+1/2, z, -y+1/2'
'-z+1/2, -y, x+1/2'
'-z+1/2, y, -x+1/2'
'z+1/2, -y, -x+1/2'
'z+1/2, y, x+1/2'
'-x+1/2, -y+1/2, -z'
'x+1/2, y+1/2, -z'
'x+1/2, -y+1/2, z'
'-x+1/2, y+1/2, z'
'-z+1/2, -x+1/2, -y'
'-z+1/2, x+1/2, y'
'z+1/2, x+1/2, -y'
'z+1/2, -x+1/2, y'
'-y+1/2, -z+1/2, -x'
'y+1/2, -z+1/2, x'
'-y+1/2, z+1/2, x'
'y+1/2, z+1/2, -x'
'-y+1/2, -x+1/2, z'
'y+1/2, x+1/2, z'
'-y+1/2, x+1/2, -z'
'y+1/2, -x+1/2, -z'
'-x+1/2, -z+1/2, y'
'x+1/2, -z+1/2, -y'
'x+1/2, z+1/2, y'
'-x+1/2, z+1/2, -y'
'-z+1/2, -y+1/2, x'
'-z+1/2, y+1/2, -x'
'z+1/2, -y+1/2, -x'
'z+1/2, y+1/2, x'

loop_
_atom_site_label
_atom_site_type_symbol
_atom_site_fract_x
_atom_site_fract_y
_atom_site_fract_z
_atom_site_U_iso_or_equiv
_atom_site_adp_type
_atom_site_occupancy
_atom_site_site_symmetry_order
_atom_site_calc_flag
_atom_site_refinement_flags_posn
_atom_site_refinement_flags_adp
_atom_site_refinement_flags_occupancy
_atom_site_disorder_assembly
_atom_site_disorder_group
Ba1 Ba 0.500000 0.21550(2) 0.500000 0.00422(5) Uani 0.9836(16) 8 d S T P . .
Rb11 Rb 0.500000 0.21550(2) 0.500000 0.00422(5) Uani 0.0165(16) 8 d S T P . .
Rb1 Rb 0.500000 0.500000 0.500000 0.0120(4) Uani 0.900(9) 48 d S T P . .
Ba11 Ba 0.500000 0.5274(9) 0.500000 0.0120(4) Uani 0.0168(14) 8 d S T P . .
Cl1 Cl 0.500000 0.000000 0.500000 0.0067(3) Uani 1 48 d S T P . .
P1 P 0.500000 0.32856(2) 0.67144(2) 0.00314(10) Uani 1 4 d S T P . .
P2 P 0.33545(2) 0.16455(2) 0.66455(2) 0.00287(11) Uani 1 6 d S T P . .
Si1 Si 0.41270(3) 0.250000 0.750000 0.00264(10) Uani 1 4 d S T P . .

loop_
_atom_site_aniso_label
_atom_site_aniso_U_11
_atom_site_aniso_U_22
_atom_site_aniso_U_33
_atom_site_aniso_U_23
_atom_site_aniso_U_13
_atom_site_aniso_U_12
Ba1 0.00410(6) 0.00446(8) 0.00410(6) 0.000 0.000 0.000
Rb11 0.00410(6) 0.00446(8) 0.00410(6) 0.000 0.000 0.000
Rb1 0.0120(4) 0.0120(4) 0.0120(4) 0.000 0.000 0.000
Ba11 0.0120(4) 0.0120(4) 0.0120(4) 0.000 0.000 0.000
Cl1 0.0067(3) 0.0067(3) 0.0067(3) 0.000 0.000 0.000
P1 0.0029(2) 0.00327(14) 0.00327(14) 0.00077(16) 0.000 0.000
P2 0.00287(11) 0.00287(11) 0.00287(11) 0.00005(11) -0.00005(11) -0.00005(11)
Si1 0.0020(2) 0.00296(14) 0.00296(14) -0.00004(17) 0.000 0.000

loop_
_atom_type_symbol
_atom_type_description
_atom_type_scat_dispersion_real
_atom_type_scat_dispersion_imag
_atom_type_scat_source
Ba Ba -0.3244 2.2819 'International Tables Vol C Tables 4.2.6.8 and 6.1.1.4'
Cl Cl 0.1484 0.1585 'International Tables Vol C Tables 4.2.6.8 and 6.1.1.4'
P P 0.1023 0.0942 'International Tables Vol C Tables 4.2.6.8 and 6.1.1.4'
Rb Rb -0.9393 2.9676 'International Tables Vol C Tables 4.2.6.8 and 6.1.1.4'
Si Si 0.0817 0.0704 'International Tables Vol C Tables 4.2.6.8 and 6.1.1.4'

loop_
_geom_angle_atom_site_label_1
_geom_angle_atom_site_label_2
_geom_angle_atom_site_label_3
_geom_angle
_geom_angle_site_symmetry_1
_geom_angle_site_symmetry_3
_geom_angle_publ_flag
P1 Ba1 P1 72.356(9) 105_666 . ?
P1 Ba1 P1 113.191(18) 105_666 106_565 ?
P1 Ba1 P1 72.356(9) . 106_565 ?
P1 Ba1 P1 72.356(9) 105_666 98_556 ?
P1 Ba1 P1 113.191(18) . 98_556 ?
P1 Ba1 P1 72.356(9) 106_565 98_556 ?
P1 Ba1 Cl1 123.405(9) 105_666 . ?
P1 Ba1 Cl1 123.405(9) . . ?
P1 Ba1 Cl1 123.405(9) 106_565 . ?
P1 Ba1 Cl1 123.405(9) 98_556 . ?
P1 Ba1 P2 133.978(5) 105_666 . ?
P1 Ba1 P2 62.684(8) . . ?
P1 Ba1 P2 62.684(8) 106_565 . ?
P1 Ba1 P2 133.978(5) 98_556 . ?
Cl1 Ba1 P2 77.651(8) . . ?
P1 Ba1 P2 133.978(5) 105_666 98_556 ?
P1 Ba1 P2 133.978(5) . 98_556 ?
P1 Ba1 P2 62.684(8) 106_565 98_556 ?
P1 Ba1 P2 62.684(8) 98_556 98_556 ?
Cl1 Ba1 P2 77.651(8) . 98_556 ?
P2 Ba1 P2 87.378(3) . 98_556 ?
P1 Ba1 P2 62.684(8) 105_666 100_655 ?
P1 Ba1 P2 62.684(8) . 100_655 ?
P1 Ba1 P2 133.978(5) 106_565 100_655 ?
P1 Ba1 P2 133.978(5) 98_556 100_655 ?
Cl1 Ba1 P2 77.651(7) . 100_655 ?
P2 Ba1 P2 87.379(3) . 100_655 ?
P2 Ba1 P2 155.303(15) 98_556 100_655 ?
P1 Ba1 P2 62.684(8) 105_666 3_656 ?
P1 Ba1 P2 133.978(5) . 3_656 ?
P1 Ba1 P2 133.978(5) 106_565 3_656 ?
P1 Ba1 P2 62.684(8) 98_556 3_656 ?
Cl1 Ba1 P2 77.651(7) . 3_656 ?
P2 Ba1 P2 155.302(15) . 3_656 ?
P2 Ba1 P2 87.379(3) 98_556 3_656 ?
P2 Ba1 P2 87.379(3) 100_655 3_656 ?
P1 Ba1 Ba11 56.595(9) 105_666 97_666 ?
P1 Ba1 Ba11 56.595(9) . 97_666 ?
P1 Ba1 Ba11 56.595(9) 106_565 97_666 ?
P1 Ba1 Ba11 56.595(9) 98_556 97_666 ?
Cl1 Ba1 Ba11 180.0 . 97_666 ?
P2 Ba1 Ba11 102.349(7) . 97_666 ?
P2 Ba1 Ba11 102.349(7) 98_556 97_666 ?
P2 Ba1 Ba11 102.349(7) 100_655 97_666 ?
P2 Ba1 Ba11 102.349(8) 3_656 97_666 ?
P1 Ba1 Rb1 56.595(9) 105_666 . ?
P1 Ba1 Rb1 56.595(9) . . ?
P1 Ba1 Rb1 56.595(9) 106_565 . ?
P1 Ba1 Rb1 56.595(9) 98_556 . ?
Cl1 Ba1 Rb1 180.0 . . ?
P2 Ba1 Rb1 102.349(7) . . ?
P2 Ba1 Rb1 102.349(7) 98_556 . ?
P2 Ba1 Rb1 102.349(7) 100_655 . ?
P2 Ba1 Rb1 102.349(7) 3_656 . ?
Ba11 Ba1 Rb1 0.000(1) 97_666 . ?
P1 Ba1 Ba11 56.770(15) 105_666 5 ?
P1 Ba1 Ba11 51.09(19) . 5 ?
P1 Ba1 Ba11 56.770(15) 106_565 5 ?
P1 Ba1 Ba11 62.10(19) 98_556 5 ?
Cl1 Ba1 Ba11 174.49(19) . 5 ?
P2 Ba1 Ba11 98.43(13) . 5 ?
P2 Ba1 Ba11 106.21(13) 98_556 5 ?
P2 Ba1 Ba11 98.43(14) 100_655 5 ?
P2 Ba1 Ba11 106.21(13) 3_656 5 ?
Ba11 Ba1 Ba11 5.51(19) 97_666 5 ?
Rb1 Ba1 Ba11 5.51(19) . 5 ?
Ba11 Rb1 Ba11 180.0 105_666 9 ?
Ba11 Rb1 Ba11 90.000(7) 105_666 101_666 ?
Ba11 Rb1 Ba11 90.000(7) 9 101_666 ?
Ba11 Rb1 Ba11 90.000(7) 105_666 5 ?
Ba11 Rb1 Ba11 90.000(6) 9 5 ?
Ba11 Rb1 Ba11 180.00(2) 101_666 5 ?
Ba11 Rb1 Ba11 90.000(14) 105_666 97_666 ?
Ba11 Rb1 Ba11 90.0 9 97_666 ?
Ba11 Rb1 Ba11 90.000(7) 101_666 97_666 ?
Ba11 Rb1 Ba11 90.000(7) 5 97_666 ?
Ba11 Rb1 P1 45.000(4) 105_666 106_565 ?
Ba11 Rb1 P1 135.000(3) 9 106_565 ?
Ba11 Rb1 P1 90.000(7) 101_666 106_565 ?
Ba11 Rb1 P1 90.000(7) 5 106_565 ?
Ba11 Rb1 P1 45.000(7) 97_666 106_565 ?
Ba11 Rb1 P1 135.000(4) 105_666 10_656 ?
Ba11 Rb1 P1 45.000(3) 9 10_656 ?
Ba11 Rb1 P1 90.000(7) 101_666 10_656 ?
Ba11 Rb1 P1 90.000(7) 5 10_656 ?
Ba11 Rb1 P1 135.000(7) 97_666 10_656 ?
P1 Rb1 P1 180.0 106_565 10_656 ?
Ba11 Rb1 P1 45.0 105_666 102_655 ?
Ba11 Rb1 P1 135.0 9 102_655 ?
Ba11 Rb1 P1 45.000(7) 101_666 102_655 ?
Ba11 Rb1 P1 135.000(7) 5 102_655 ?
Ba11 Rb1 P1 90.000(5) 97_666 102_655 ?
P1 Rb1 P1 60.0 106_565 102_655 ?
P1 Rb1 P1 120.0 10_656 102_655 ?
Ba11 Rb1 P1 135.0 105_666 6_566 ?
Ba11 Rb1 P1 45.0 9 6_566 ?
Ba11 Rb1 P1 135.000(7) 101_666 6_566 ?
Ba11 Rb1 P1 45.000(7) 5 6_566 ?
Ba11 Rb1 P1 90.000(5) 97_666 6_566 ?
P1 Rb1 P1 120.0 106_565 6_566 ?
P1 Rb1 P1 60.0 10_656 6_566 ?
P1 Rb1 P1 180.0 102_655 6_566 ?
Ba11 Rb1 P1 90.000(3) 105_666 98_556 ?
Ba11 Rb1 P1 90.000(2) 9 98_556 ?
Ba11 Rb1 P1 45.000(3) 101_666 98_556 ?
Ba11 Rb1 P1 135.000(4) 5 98_556 ?
Ba11 Rb1 P1 45.0 97_666 98_556 ?
P1 Rb1 P1 60.0 106_565 98_556 ?
P1 Rb1 P1 120.0 10_656 98_556 ?
P1 Rb1 P1 60.0 102_655 98_556 ?
P1 Rb1 P1 120.0 6_566 98_556 ?
Ba11 Rb1 P1 90.000(3) 105_666 2_665 ?
Ba11 Rb1 P1 90.000(2) 9 2_665 ?
Ba11 Rb1 P1 135.000(3) 101_666 2_665 ?
Ba11 Rb1 P1 45.000(4) 5 2_665 ?
Ba11 Rb1 P1 135.0 97_666 2_665 ?
P1 Rb1 P1 120.0 106_565 2_665 ?
P1 Rb1 P1 60.0 10_656 2_665 ?
P1 Rb1 P1 120.0 102_655 2_665 ?
P1 Rb1 P1 60.0 6_566 2_665 ?
P1 Rb1 P1 180.0 98_556 2_665 ?
Ba11 Rb1 P1 135.000(4) 105_666 105_666 ?
Ba11 Rb1 P1 45.000(3) 9 105_666 ?
Ba11 Rb1 P1 90.000(2) 101_666 105_666 ?
Ba11 Rb1 P1 90.000(2) 5 105_666 ?
Ba11 Rb1 P1 45.000(7) 97_666 105_666 ?
P1 Rb1 P1 90.0 106_565 105_666 ?
P1 Rb1 P1 90.0 10_656 105_666 ?
P1 Rb1 P1 120.0 102_655 105_666 ?
P1 Rb1 P1 60.0 6_566 105_666 ?
P1 Rb1 P1 60.0 98_556 105_666 ?
P1 Rb1 P1 120.0 2_665 105_666 ?
Ba11 Ba11 Ba11 59.996(2) 105_666 101_666 ?
Ba11 Ba11 Ba11 89.994(3) 105_666 9 ?
Ba11 Ba11 Ba11 59.997(3) 101_666 9 ?
Ba11 Ba11 Ba11 59.997(2) 105_666 5 ?
Ba11 Ba11 Ba11 89.994(5) 101_666 5 ?
Ba11 Ba11 Ba11 59.996(1) 9 5 ?
Ba11 Ba11 Ba11 44.997(1) 105_666 97_666 ?
Ba11 Ba11 Ba11 44.997(4) 101_666 97_666 ?
Ba11 Ba11 Ba11 44.997(5) 9 97_666 ?
Ba11 Ba11 Ba11 44.997(3) 5 97_666 ?
Ba11 Ba11 P1 175.03(18) 105_666 10_656 ?
Ba11 Ba11 P1 117.05(11) 101_666 10_656 ?
Ba11 Ba11 P1 85.03(18) 9 10_656 ?
Ba11 Ba11 P1 117.05(11) 5 10_656 ?
Ba11 Ba11 P1 130.03(18) 97_666 10_656 ?
Ba11 Ba11 P1 117.05(11) 105_666 2_665 ?
Ba11 Ba11 P1 175.03(19) 101_666 2_665 ?
Ba11 Ba11 P1 117.05(11) 9 2_665 ?
Ba11 Ba11 P1 85.03(18) 5 2_665 ?
Ba11 Ba11 P1 130.03(18) 97_666 2_665 ?
P1 Ba11 P1 65.6(2) 10_656 2_665 ?
Ba11 Ba11 P1 85.03(19) 105_666 9 ?
Ba11 Ba11 P1 117.05(11) 101_666 9 ?
Ba11 Ba11 P1 175.03(19) 9 9 ?
Ba11 Ba11 P1 117.05(11) 5 9 ?
Ba11 Ba11 P1 130.03(19) 97_666 9 ?
P1 Ba11 P1 99.9(4) 10_656 9 ?
P1 Ba11 P1 65.6(2) 2_665 9 ?
Ba11 Ba11 P1 117.05(11) 105_666 97_666 ?
Ba11 Ba11 P1 85.03(18) 101_666 97_666 ?
Ba11 Ba11 P1 117.05(11) 9 97_666 ?
Ba11 Ba11 P1 175.03(19) 5 97_666 ?
Ba11 Ba11 P1 130.03(18) 97_666 97_666 ?
P1 Ba11 P1 65.6(2) 10_656 97_666 ?
P1 Ba11 P1 99.9(4) 2_665 97_666 ?
P1 Ba11 P1 65.6(2) 9 97_666 ?
Ba11 Ba11 Ba1 135.003(2) 105_666 97_666 ?
Ba11 Ba11 Ba1 135.003(2) 101_666 97_666 ?
Ba11 Ba11 Ba1 135.003(4) 9 97_666 ?
Ba11 Ba11 Ba1 135.003(2) 5 97_666 ?
Ba11 Ba11 Ba1 180.0 97_666 97_666 ?
P1 Ba11 Ba1 49.97(18) 10_656 97_666 ?
P1 Ba11 Ba1 49.97(18) 2_665 97_666 ?
P1 Ba11 Ba1 49.97(18) 9 97_666 ?
P1 Ba11 Ba1 49.97(18) 97_666 97_666 ?
Ba11 Ba11 Ba1 39.49(19) 105_666 9 ?
Ba11 Ba11 Ba1 86.11(13) 101_666 9 ?
Ba11 Ba11 Ba1 129.49(19) 9 9 ?
Ba11 Ba11 Ba1 86.11(13) 5 9 ?
Ba11 Ba11 Ba1 84.49(19) 97_666 9 ?
P1 Ba11 Ba1 145.5(4) 10_656 9 ?
P1 Ba11 Ba1 93.54(11) 2_665 9 ?
P1 Ba11 Ba1 45.537(4) 9 9 ?
P1 Ba11 Ba1 93.54(11) 97_666 9 ?
Ba1 Ba11 Ba1 95.51(19) 97_666 9 ?
Ba11 Ba11 Ba1 86.11(13) 105_666 5 ?
Ba11 Ba11 Ba1 39.49(19) 101_666 5 ?
Ba11 Ba11 Ba1 86.11(13) 9 5 ?
Ba11 Ba11 Ba1 129.49(19) 5 5 ?
Ba11 Ba11 Ba1 84.49(19) 97_666 5 ?
P1 Ba11 Ba1 93.54(11) 10_656 5 ?
P1 Ba11 Ba1 145.5(4) 2_665 5 ?
P1 Ba11 Ba1 93.54(11) 9 5 ?
P1 Ba11 Ba1 45.537(4) 97_666 5 ?
Ba1 Ba11 Ba1 95.51(19) 97_666 5 ?
Ba1 Ba11 Ba1 89.47(4) 9 5 ?
Ba1 Cl1 Ba1 90.0 . 177_556 ?
Ba1 Cl1 Ba1 180.0 . 97_656 ?
Ba1 Cl1 Ba1 90.0 177_556 97_656 ?
Ba1 Cl1 Ba1 90.0 . 29_545 ?
Ba1 Cl1 Ba1 90.0 177_556 29_545 ?
Ba1 Cl1 Ba1 90.0 97_656 29_545 ?
Ba1 Cl1 Ba1 90.0 . 125_655 ?
Ba1 Cl1 Ba1 90.0 177_556 125_655 ?
Ba1 Cl1 Ba1 90.0 97_656 125_655 ?
Ba1 Cl1 Ba1 180.0 29_545 125_655 ?
Ba1 Cl1 Ba1 90.0 . 81_545 ?
Ba1 Cl1 Ba1 180.0 177_556 81_545 ?
Ba1 Cl1 Ba1 90.0 97_656 81_545 ?
Ba1 Cl1 Ba1 90.0 29_545 81_545 ?
Ba1 Cl1 Ba1 90.0 125_655 81_545 ?
Si1 P1 Si1 76.32(3) 121_656 . ?
Si1 P1 Ba1 99.094(6) 121_656 101_666 ?
Si1 P1 Ba1 99.094(6) . 101_666 ?
Si1 P1 Ba1 99.093(6) 121_656 . ?
Si1 P1 Ba1 99.093(6) . . ?
Ba1 P1 Ba1 156.809(18) 101_666 . ?
Si1 P1 Ba11 141.57(3) 121_656 5 ?
Si1 P1 Ba11 141.57(3) . 5 ?
Ba1 P1 Ba11 73.43(19) 101_666 5 ?
Ba1 P1 Ba11 83.37(18) . 5 ?
Si1 P1 Ba11 141.57(3) 121_656 97_666 ?
Si1 P1 Ba11 141.57(3) . 97_666 ?
Ba1 P1 Ba11 83.37(19) 101_666 97_666 ?
Ba1 P1 Ba11 73.43(18) . 97_666 ?
Ba11 P1 Ba11 9.9(4) 5 97_666 ?
Si1 P1 Rb1 141.840(14) 121_656 . ?
Si1 P1 Rb1 141.840(14) . . ?
Ba1 P1 Rb1 78.404(9) 101_666 . ?
Ba1 P1 Rb1 78.405(9) . . ?
Ba11 P1 Rb1 4.97(18) 5 . ?
Ba11 P1 Rb1 4.97(18) 97_666 . ?
Si1 P2 Si1 106.67(2) . 82_546 ?
Si1 P2 Si1 106.67(2) . 78_456 ?
Si1 P2 Si1 106.67(2) 82_546 78_456 ?
Si1 P2 Ba1 84.957(12) . . ?
Si1 P2 Ba1 84.957(12) 82_546 . ?
Si1 P2 Ba1 159.76(3) 78_456 . ?
Si1 P2 Ba1 159.76(3) . 177_556 ?
Si1 P2 Ba1 84.956(12) 82_546 177_556 ?
Si1 P2 Ba1 84.956(12) 78_456 177_556 ?
Ba1 P2 Ba1 79.533(11) . 177_556 ?
Si1 P2 Ba1 84.957(12) . 29_545 ?
Si1 P2 Ba1 159.76(3) 82_546 29_545 ?
Si1 P2 Ba1 84.956(12) 78_456 29_545 ?
Ba1 P2 Ba1 79.533(11) . 29_545 ?
Ba1 P2 Ba1 79.534(11) 177_556 29_545 ?
P1 Si1 P1 103.68(3) 121_656 . ?
P1 Si1 P2 109.438(9) 121_656 28_556 ?
P1 Si1 P2 109.438(9) . 28_556 ?
P1 Si1 P2 109.437(9) 121_656 . ?
P1 Si1 P2 109.437(9) . . ?
P2 Si1 P2 114.83(4) 28_556 . ?
P1 Si1 Si1 51.840(14) 121_656 121_656 ?
P1 Si1 Si1 51.840(14) . 121_656 ?
P2 Si1 Si1 122.588(19) 28_556 121_656 ?
P2 Si1 Si1 122.587(19) . 121_656 ?

loop_
_geom_bond_atom_site_label_1
_geom_bond_atom_site_label_2
_geom_bond_distance
_geom_bond_site_symmetry_2
_geom_bond_publ_flag
Ba1 P1 3.2360(6) 105_666 ?
Ba1 P1 3.2360(6) . ?
Ba1 P1 3.2360(6) 106_565 ?
Ba1 P1 3.2360(6) 98_556 ?
Ba1 Cl1 3.3956(7) . ?
Ba1 P2 3.7537(8) . ?
Ba1 P2 3.7537(8) 98_556 ?
Ba1 P2 3.7537(8) 100_655 ?
Ba1 P2 3.7537(8) 3_656 ?
Ba1 Ba11 4.051(15) 97_666 ?
Ba1 Rb1 4.4830(9) . ?
Ba1 Ba11 4.5038(17) 5 ?
Rb1 Ba11 0.432(15) 105_666 ?
Rb1 Ba11 0.432(15) 9 ?
Rb1 Ba11 0.432(15) 101_666 ?
Rb1 Ba11 0.432(15) 5 ?
Rb1 Ba11 0.432(15) 97_666 ?
Rb1 P1 3.8204(9) 106_565 ?
Rb1 P1 3.8204(9) 10_656 ?
Rb1 P1 3.8204(9) 102_655 ?
Rb1 P1 3.8204(9) 6_566 ?
Rb1 P1 3.8204(9) 98_556 ?
Rb1 P1 3.8204(9) 2_665 ?
Rb1 P1 3.8204(9) 105_666 ?
Ba11 Ba11 0.61(2) 105_666 ?
Ba11 Ba11 0.61(2) 101_666 ?
Ba11 Ba11 0.61(2) 9 ?
Ba11 Ba11 0.61(2) 5 ?
Ba11 Ba11 0.86(3) 97_666 ?
Ba11 P1 3.528(10) 10_656 ?
Ba11 P1 3.528(10) 2_665 ?
Ba11 P1 3.528(10) 9 ?
Ba11 P1 3.528(10) 97_666 ?
P1 Si1 2.2265(7) 121_656 ?
P1 Si1 2.2265(7) . ?
P2 Si1 2.2600(6) . ?
P2 Si1 2.2600(6) 82_546 ?
P2 Si1 2.2600(6) 78_456 ?
Si1 Si1 2.7513(12) 121_656 ?
